data_4324415
loop_
_publ_author_name
'Ravi Shankar'
'Archana Jain'
'Gabriele Kociok-K\"ohn'
'Kieran C. Molloy'

_publ_section_title
;
 Diorganotin-Based Coordination Polymers Derived from
 Sulfonate/Phosphonate/Phosphonocarboxylate Ligands
;
_journal_name_full 'Inorganic Chemistry'
_journal_page_first 1339
_journal_page_last 1350
_journal_paper_doi 10.1021/ic1018423
_journal_volume 50
_journal_year 2011
_chemical_formula_moiety 'C6 H16 O4 S Sn'
_chemical_formula_sum 'C6 H16 O4 S Sn'
_chemical_formula_weight 302.94
_chemical_name_systematic
;
 ?
;
_space_group_IT_number 2
_symmetry_cell_setting triclinic
_symmetry_space_group_name_Hall '-P 1'
_symmetry_space_group_name_H-M 'P -1'
_atom_sites_solution_hydrogens geom
_atom_sites_solution_primary direct
_atom_sites_solution_secondary difmap
_audit_creation_method SHELXL-97
_cell_angle_alpha 76.613(2)
_cell_angle_beta 88.689(2)
_cell_angle_gamma 86.0330(10)
_cell_formula_units_Z 2
_cell_length_a 7.5018(3)
_cell_length_b 8.3606(3)
_cell_length_c 8.9734(3)
_cell_measurement_reflns_used 11978
_cell_measurement_temperature 150(2)
_cell_measurement_theta_max 30.034
_cell_measurement_theta_min 2.910
_cell_volume 546.19(3)
_computing_cell_refinement 'HKL Scalepack (Otwinski & Minor, 1997)'
_computing_data_collection 'Collect (Nonius BV, 1997-2000)'
_computing_data_reduction
;
 DENZO-SCALEPACK Z. Otwinowski and W. Minor, " 
 Processing of X-ray Diffraction Data Collected in Oscillation Mode ", 
 Methods in Enzymology, Volume 276: Macromolecular Crystallography, 
 part A, p.307-326, 1997,C.W. Carter, Jr. & R. M. Sweet, Eds., Academic Press.
;
_computing_molecular_graphics 'ORTEP3 for Windows - Farrugia, L. J. J. Appl. Crystallogr. 1997, 30, 565'
_computing_publication_material
;
 'WinGX publication routines, Farrugia, 
 L. J., J. Appl. Crystallogr., 1999, 32, 837-838
;
_computing_structure_refinement
;
 SHELXL97 -Program for Crystal Structure Analysis (Release 97-2). 
 Sheldrick, G.M., Institut f\"ur Anorganische Chemie der Universit\"at, 
 Tammanstrasse 4, D-3400 G\"ottingen, Germany, 1998 
;
_computing_structure_solution
; 
 SIR97- Altomare A., Burla M.C., Camalli M., Cascarano G.L., Giacovazzo C. , 
 Guagliardi A., Moliterni A.G.G., Polidori G.,Spagna R. 
 (1999) J. Appl. Cryst. 32, 115-119
;
_diffrn_ambient_temperature 150(2)
_diffrn_measured_fraction_theta_full 0.994
_diffrn_measured_fraction_theta_max 0.994
_diffrn_measurement_device_type 'Nonius Kappa CCD'
_diffrn_measurement_method '297 2.0 degree images with \f and \w scans'
_diffrn_radiation_monochromator graphite
_diffrn_radiation_source 'fine-focus sealed tube'
_diffrn_radiation_type MoK\a
_diffrn_radiation_wavelength 0.71073
_diffrn_reflns_av_R_equivalents 0.0616
_diffrn_reflns_av_sigmaI/netI 0.0561
_diffrn_reflns_limit_h_max 10
_diffrn_reflns_limit_h_min -10
_diffrn_reflns_limit_k_max 11
_diffrn_reflns_limit_k_min -11
_diffrn_reflns_limit_l_max 12
_diffrn_reflns_limit_l_min -12
_diffrn_reflns_number 11099
_diffrn_reflns_theta_full 30.09
_diffrn_reflns_theta_max 30.09
_diffrn_reflns_theta_min 3.01
_diffrn_standards_decay_% 0
_diffrn_standards_number 0
_exptl_absorpt_coefficient_mu 2.509
_exptl_absorpt_correction_T_max 0.8245
_exptl_absorpt_correction_T_min 0.5728
_exptl_absorpt_correction_type multi-scan
_exptl_absorpt_process_details
;
multi-scan from symmetry-related measurements 
 Sortav (Blessing 1995)
;
_exptl_crystal_colour colourless
_exptl_crystal_density_diffrn 1.842
_exptl_crystal_description needle
_exptl_crystal_F_000 300
_exptl_crystal_size_max 0.25
_exptl_crystal_size_mid 0.10
_exptl_crystal_size_min 0.08
_refine_diff_density_max 1.134
_refine_diff_density_min -2.225
_refine_diff_density_rms 0.338
_refine_ls_extinction_method none
_refine_ls_goodness_of_fit_ref 1.068
_refine_ls_hydrogen_treatment constr
_refine_ls_matrix_type full
_refine_ls_number_parameters 113
_refine_ls_number_reflns 3209
_refine_ls_number_restraints 0
_refine_ls_restrained_S_all 1.068
_refine_ls_R_factor_all 0.0482
_refine_ls_R_factor_gt 0.0340
_refine_ls_shift/su_max 0.000
_refine_ls_shift/su_mean 0.000
_refine_ls_structure_factor_coef Fsqd
_refine_ls_weighting_details 'calc w=1/[\s^2^(Fo^2^)+(0.0336P)^2^+0.0000P] where P=(Fo^2^+2Fc^2^)/3'
_refine_ls_weighting_scheme calc
_refine_ls_wR_factor_gt 0.0690
_refine_ls_wR_factor_ref 0.0738
_reflns_number_gt 2724
_reflns_number_total 3209
_reflns_threshold_expression >2sigma(I)
_cod_data_source_file ic1018423_si_001_2.cif
_cod_data_source_block compound2
_cod_database_code 4324415

loop_
_symmetry_equiv_pos_as_xyz
'x, y, z'
'-x, -y, -z'

loop_
_atom_site_label
_atom_site_type_symbol
_atom_site_fract_x
_atom_site_fract_y
_atom_site_fract_z
_atom_site_U_iso_or_equiv
_atom_site_adp_type
_atom_site_occupancy
_atom_site_symmetry_multiplicity
_atom_site_calc_flag
_atom_site_refinement_flags
Sn Sn 0.49065(2) 0.29136(2) 0.02115(2) 0.01621(8) Uani 1 1 d .
S S 0.57742(10) -0.07854(8) 0.29229(8) 0.01842(15) Uani 1 1 d .
O1 O 0.5748(3) 0.1025(2) 0.2458(2) 0.0280(5) Uani 1 1 d .
O2 O 0.6224(3) -0.1508(3) 0.1602(2) 0.0236(5) Uani 1 1 d .
O3 O 0.4186(3) -0.1372(3) 0.3729(3) 0.0295(5) Uani 1 1 d .
O4 O 0.5573(3) 0.4744(2) 0.1353(2) 0.0194(4) Uani 1 1 d .
C1 C 0.7606(4) -0.1364(4) 0.4195(3) 0.0231(6) Uani 1 1 d .
H1A H 0.7410 -0.0834 0.5069 0.028 Uiso 1 1 calc R
H1B H 0.7666 -0.2572 0.4603 0.028 Uiso 1 1 calc R
C2 C 0.9364(5) -0.0875(5) 0.3422(4) 0.0360(8) Uani 1 1 d .
H2A H 0.9584 -0.1425 0.2577 0.054 Uiso 1 1 calc R
H2B H 1.0333 -0.1203 0.4168 0.054 Uiso 1 1 calc R
H2C H 0.9314 0.0322 0.3022 0.054 Uiso 1 1 calc R
C3 C 0.5822(4) 0.4506(4) 0.2989(3) 0.0234(7) Uani 1 1 d .
H3A H 0.5238 0.3508 0.3535 0.028 Uiso 1 1 calc R
H3B H 0.5254 0.5462 0.3337 0.028 Uiso 1 1 calc R
C4 C 0.7783(5) 0.4322(4) 0.3367(4) 0.0403(9) Uani 1 1 d .
H4A H 0.8346 0.3384 0.3010 0.060 Uiso 1 1 calc R
H4B H 0.7929 0.4133 0.4477 0.060 Uiso 1 1 calc R
H4C H 0.8350 0.5329 0.2858 0.060 Uiso 1 1 calc R
C5 C 0.2278(4) 0.2655(4) 0.1047(4) 0.0263(7) Uani 1 1 d .
H5A H 0.1437 0.3182 0.0233 0.040 Uiso 1 1 calc R
H5B H 0.2105 0.3181 0.1914 0.040 Uiso 1 1 calc R
H5C H 0.2067 0.1482 0.1385 0.040 Uiso 1 1 calc R
C6 C 0.7441(4) 0.2370(4) -0.0640(4) 0.0250(7) Uani 1 1 d .
H6A H 0.7707 0.1174 -0.0389 0.038 Uiso 1 1 calc R
H6B H 0.8339 0.2896 -0.0174 0.038 Uiso 1 1 calc R
H6C H 0.7464 0.2786 -0.1754 0.038 Uiso 1 1 calc R

loop_
_atom_site_aniso_label
_atom_site_aniso_U_11
_atom_site_aniso_U_22
_atom_site_aniso_U_33
_atom_site_aniso_U_23
_atom_site_aniso_U_13
_atom_site_aniso_U_12
Sn 0.02067(12) 0.01220(11) 0.01624(12) -0.00396(7) 0.00005(8) -0.00215(7)
S 0.0247(4) 0.0147(3) 0.0159(4) -0.0038(3) -0.0011(3) -0.0007(3)
O1 0.0428(14) 0.0150(10) 0.0250(12) -0.0029(9) -0.0055(10) 0.0011(9)
O2 0.0314(12) 0.0227(11) 0.0195(11) -0.0094(9) 0.0006(9) -0.0050(9)
O3 0.0308(13) 0.0323(12) 0.0258(12) -0.0071(9) 0.0046(10) -0.0062(10)
O4 0.0294(12) 0.0140(9) 0.0156(10) -0.0043(7) -0.0033(8) -0.0025(8)
C1 0.0330(18) 0.0189(14) 0.0166(15) -0.0033(11) -0.0048(12) 0.0029(12)
C2 0.0270(18) 0.047(2) 0.036(2) -0.0137(17) -0.0030(15) -0.0006(16)
C3 0.0388(19) 0.0200(14) 0.0114(14) -0.0021(11) -0.0014(13) -0.0065(13)
C4 0.053(2) 0.0312(19) 0.038(2) -0.0114(16) -0.0226(18) 0.0046(17)
C5 0.0246(17) 0.0287(17) 0.0256(17) -0.0061(13) 0.0046(13) -0.0037(13)
C6 0.0226(16) 0.0263(16) 0.0287(17) -0.0123(13) 0.0020(13) -0.0003(12)

loop_
_atom_type_symbol
_atom_type_description
_atom_type_scat_dispersion_real
_atom_type_scat_dispersion_imag
_atom_type_scat_source
C C 0.0033 0.0016 'International Tables Vol C Tables 4.2.6.8 and 6.1.1.4'
H H 0.0000 0.0000 'International Tables Vol C Tables 4.2.6.8 and 6.1.1.4'
O O 0.0106 0.0060 'International Tables Vol C Tables 4.2.6.8 and 6.1.1.4'
S S 0.1246 0.1234 'International Tables Vol C Tables 4.2.6.8 and 6.1.1.4'
Sn Sn -0.6537 1.4246 'International Tables Vol C Tables 4.2.6.8 and 6.1.1.4'

loop_
_geom_angle_atom_site_label_1
_geom_angle_atom_site_label_2
_geom_angle_atom_site_label_3
_geom_angle
_geom_angle_site_symmetry_1
_geom_angle_site_symmetry_3
C6 Sn C5 161.27(13) . .
C6 Sn O4 98.87(11) . .
C5 Sn O4 97.58(11) . .
C6 Sn O4 96.22(10) . 2_665
C5 Sn O4 97.17(10) . 2_665
O4 Sn O4 72.69(9) . 2_665
C6 Sn O1 86.52(11) . .
C5 Sn O1 85.79(11) . .
O4 Sn O1 85.89(7) . .
O4 Sn O1 158.58(8) 2_665 .
C6 Sn O2 85.93(10) . 2_655
C5 Sn O2 80.76(11) . 2_655
O4 Sn O2 163.59(8) . 2_655
O4 Sn O2 91.25(7) 2_665 2_655
O1 Sn O2 110.16(7) . 2_655
O3 S O1 113.20(14) . .
O3 S O2 113.80(14) . .
O1 S O2 110.22(12) . .
O3 S C1 108.33(14) . .
O1 S C1 104.56(14) . .
O2 S C1 106.02(14) . .
S O1 Sn 132.74(13) . .
S O2 Sn 145.21(13) . 2_655
C3 O4 Sn 125.83(17) . .
C3 O4 Sn 124.88(17) . 2_665
Sn O4 Sn 107.31(9) . 2_665
C2 C1 S 112.3(2) . .
C2 C1 H1A 109.2 . .
S C1 H1A 109.2 . .
C2 C1 H1B 109.2 . .
S C1 H1B 109.2 . .
H1A C1 H1B 107.9 . .
C1 C2 H2A 109.5 . .
C1 C2 H2B 109.5 . .
H2A C2 H2B 109.5 . .
C1 C2 H2C 109.5 . .
H2A C2 H2C 109.5 . .
H2B C2 H2C 109.5 . .
O4 C3 C4 110.5(3) . .
O4 C3 H3A 109.6 . .
C4 C3 H3A 109.6 . .
O4 C3 H3B 109.6 . .
C4 C3 H3B 109.6 . .
H3A C3 H3B 108.1 . .
C3 C4 H4A 109.5 . .
C3 C4 H4B 109.5 . .
H4A C4 H4B 109.5 . .
C3 C4 H4C 109.5 . .
H4A C4 H4C 109.5 . .
H4B C4 H4C 109.5 . .
Sn C5 H5A 109.5 . .
Sn C5 H5B 109.5 . .
H5A C5 H5B 109.5 . .
Sn C5 H5C 109.5 . .
H5A C5 H5C 109.5 . .
H5B C5 H5C 109.5 . .
Sn C6 H6A 109.5 . .
Sn C6 H6B 109.5 . .
H6A C6 H6B 109.5 . .
Sn C6 H6C 109.5 . .
H6A C6 H6C 109.5 . .
H6B C6 H6C 109.5 . .

loop_
_geom_bond_atom_site_label_1
_geom_bond_atom_site_label_2
_geom_bond_distance
_geom_bond_site_symmetry_2
Sn C6 2.093(3) .
Sn C5 2.100(3) .
Sn O4 2.121(2) .
Sn O4 2.1418(19) 2_665
Sn O1 2.324(2) .
Sn O2 2.415(2) 2_655
S O3 1.436(2) .
S O1 1.473(2) .
S O2 1.473(2) .
S C1 1.774(3) .
O2 Sn 2.415(2) 2_655
O4 C3 1.450(3) .
O4 Sn 2.1418(19) 2_665
C1 C2 1.513(4) .
C1 H1A 0.9900 .
C1 H1B 0.9900 .
C2 H2A 0.9800 .
C2 H2B 0.9800 .
C2 H2C 0.9800 .
C3 C4 1.507(5) .
C3 H3A 0.9900 .
C3 H3B 0.9900 .
C4 H4A 0.9800 .
C4 H4B 0.9800 .
C4 H4C 0.9800 .
C5 H5A 0.9800 .
C5 H5B 0.9800 .
C5 H5C 0.9800 .
C6 H6A 0.9800 .
C6 H6B 0.9800 .
C6 H6C 0.9800 .
